data_4107052
loop_
_publ_author_name
'Patricia Horcajada'
'Fabrice Salles'
'Stefan Wuttke'
'Thomas Devic'
'Daniela Heurtaux'
'Guillaume Maurin'
'Alexandre Vimont'
'Marco Daturi'
'Olivier David'
'Emmanuel Magnier'
'Norbert Stock'
'Yaroslav Filinchuk'
'Dmitry Popov'
'Christian Riekel'
'G\'erard F\'erey'
'Christian Serre'

_publ_section_title
;
 How Linker's Modification Controls Swelling Properties of Highly Flexible
 Iron(III) Dicarboxylates MIL-88
;
_journal_name_full 'Journal of the American Chemical Society'
_journal_page_first 17839
_journal_page_last 17847
_journal_paper_doi 10.1021/ja206936e
_journal_volume 133
_journal_year 2011
_chemical_formula_moiety C72H82Fe6O32
_chemical_formula_sum 'C72 H82 Fe6 O32'
_chemical_formula_weight 1794.49
_chemical_name_common MIL-88B(4CH3)
_chemical_name_systematic
;
 ?
;
_space_group_IT_number 194
_symmetry_cell_setting hexagonal
_symmetry_space_group_name_Hall '-P 6c 2c'
_symmetry_space_group_name_H-M 'P 63/m m c'
_atom_sites_solution_hydrogens geom
_atom_sites_solution_primary direct
_atom_sites_solution_secondary difmap
_audit_creation_method SHELXL-97
_cell_angle_alpha 90.00
_cell_angle_beta 90.00
_cell_angle_gamma 120.00
_cell_formula_units_Z 1
_cell_length_a 14.741(2)
_cell_length_b 14.741(2)
_cell_length_c 17.135(3)
_cell_measurement_reflns_used 1000
_cell_measurement_temperature 100(2)
_cell_measurement_theta_max 21.68
_cell_measurement_theta_min 1.60
_cell_volume 3224.5(8)
_computing_structure_refinement 'SHELXL-97 (Sheldrick, 2008)'
_computing_structure_solution 'SHELXS-97 (Sheldrick, 1990)'
_diffrn_ambient_temperature 100(2)
_diffrn_measured_fraction_theta_full 0.987
_diffrn_measured_fraction_theta_max 0.987
_diffrn_measurement_device_type 'goniometer setup for micro-crystallography'
_diffrn_measurement_method 'oscillation method'
_diffrn_radiation_monochromator silicon
_diffrn_radiation_source 'ESRF ID 13 beamline'
_diffrn_radiation_type synchrotron
_diffrn_radiation_wavelength 0.96130
_diffrn_reflns_av_R_equivalents 0.5536
_diffrn_reflns_av_sigmaI/netI 0.4680
_diffrn_reflns_limit_h_max 12
_diffrn_reflns_limit_h_min -13
_diffrn_reflns_limit_k_max 14
_diffrn_reflns_limit_k_min -11
_diffrn_reflns_limit_l_max 16
_diffrn_reflns_limit_l_min -17
_diffrn_reflns_number 5801
_diffrn_reflns_theta_full 21.68
_diffrn_reflns_theta_max 21.68
_diffrn_reflns_theta_min 1.60
_diffrn_standards_decay_% 0
_diffrn_standards_interval_count 0
_diffrn_standards_interval_time 0
_diffrn_standards_number 0
_exptl_absorpt_coefficient_mu 0.709
_exptl_absorpt_correction_T_max 0.9929
_exptl_absorpt_correction_T_min 0.9825
_exptl_absorpt_correction_type none
_exptl_crystal_colour orange
_exptl_crystal_density_diffrn 0.924
_exptl_crystal_description prism
_exptl_crystal_F_000 926
_exptl_crystal_size_max 0.03
_exptl_crystal_size_mid 0.01
_exptl_crystal_size_min 0.01
_refine_diff_density_max 0.754
_refine_diff_density_min -1.105
_refine_diff_density_rms 0.252
_refine_ls_extinction_method none
_refine_ls_goodness_of_fit_ref 1.264
_refine_ls_hydrogen_treatment constr
_refine_ls_matrix_type full
_refine_ls_number_parameters 49
_refine_ls_number_reflns 750
_refine_ls_number_restraints 4
_refine_ls_restrained_S_all 1.260
_refine_ls_R_factor_all 0.2805
_refine_ls_R_factor_gt 0.1924
_refine_ls_shift/su_max 0.000
_refine_ls_shift/su_mean 0.000
_refine_ls_structure_factor_coef Fsqd
_refine_ls_weighting_details 'calc w=1/[\s^2^(Fo^2^)+(0.1945P)^2^+22.7652P] where P=(Fo^2^+2Fc^2^)/3'
_refine_ls_weighting_scheme calc
_refine_ls_wR_factor_gt 0.4445
_refine_ls_wR_factor_ref 0.4757
_reflns_number_gt 484
_reflns_number_total 750
_reflns_threshold_expression >2\s(I)
_cod_data_source_file ja206936e_si_MIL-88B-4CH3-4.cif
_cod_data_source_block platon
_cod_original_cell_volume 3224.5(9)
_cod_database_code 4107052

loop_
_symmetry_equiv_pos_as_xyz
'x, y, z'
'-y, x-y, z'
'-x+y, -x, z'
'-x, -y, z+1/2'
'y, -x+y, z+1/2'
'x-y, x, z+1/2'
'y, x, -z'
'x-y, -y, -z'
'-x, -x+y, -z'
'-y, -x, -z+1/2'
'-x+y, y, -z+1/2'
'x, x-y, -z+1/2'
'-x, -y, -z'
'y, -x+y, -z'
'x-y, x, -z'
'x, y, -z-1/2'
'-y, x-y, -z-1/2'
'-x+y, -x, -z-1/2'
'-y, -x, z'
'-x+y, y, z'
'x, x-y, z'
'y, x, z-1/2'
'x-y, -y, z-1/2'
'-x, -x+y, z-1/2'

loop_
_atom_site_label
_atom_site_type_symbol
_atom_site_fract_x
_atom_site_fract_y
_atom_site_fract_z
_atom_site_U_iso_or_equiv
_atom_site_adp_type
_atom_site_occupancy
_atom_site_symmetry_multiplicity
_atom_site_calc_flag
_atom_site_refinement_flags
Fe1 Fe 0.5166(4) 0.25828(19) 0.2500 0.040(2) Uani 1 4 d S
O1 O 0.5034(9) 0.1572(10) 0.1662(8) 0.062(4) Uani 1 1 d .
O2 O 0.6667 0.3333 0.2500 0.036(10) Uiso 1 12 d S
O3 O 0.3511(19) 0.1755(10) 0.2500 0.079(9) Uani 1 4 d S
C1 C 0.5655(10) 0.1309(19) 0.1392(14) 0.051(8) Uani 1 2 d S
C2 C 0.5314(11) 0.063(2) 0.0657(13) 0.051(7) Uani 1 2 d SD
C5 C 0.695(2) 0.203(2) -0.001(3) 0.068(11) Uiso 0.50 1 d PD
H5A H 0.6945 0.2463 -0.0426 0.102 Uiso 0.50 1 calc PR
H5B H 0.7520 0.1897 -0.0089 0.102 Uiso 0.50 1 calc PR
H5C H 0.7030 0.2370 0.0479 0.102 Uiso 0.50 1 calc PR
C6 C 0.374(3) -0.071(3) 0.143(2) 0.077(12) Uiso 0.50 1 d PD
H6A H 0.3715 -0.1335 0.1605 0.116 Uiso 0.50 1 calc PR
H6B H 0.3038 -0.0844 0.1335 0.116 Uiso 0.50 1 calc PR
H6C H 0.4062 -0.0173 0.1821 0.116 Uiso 0.50 1 calc PR
C3 C 0.5905(19) 0.097(2) -0.0017(15) 0.049(10) Uiso 0.50 1 d PD
C4 C 0.438(2) -0.033(2) 0.0668(16) 0.045(9) Uiso 0.50 1 d PD

loop_
_atom_site_aniso_label
_atom_site_aniso_U_11
_atom_site_aniso_U_22
_atom_site_aniso_U_33
_atom_site_aniso_U_23
_atom_site_aniso_U_13
_atom_site_aniso_U_12
Fe1 0.051(4) 0.055(3) 0.012(3) 0.000 0.000 0.0255(19)
O1 0.077(10) 0.077(9) 0.054(9) -0.039(8) -0.018(7) 0.057(8)
O3 0.046(17) 0.117(19) 0.049(19) 0.000 0.000 0.023(8)
C1 0.085(19) 0.036(15) 0.016(15) -0.008(12) -0.004(6) 0.018(8)
C2 0.055(12) 0.068(18) 0.036(17) 0.009(15) 0.004(7) 0.034(9)

loop_
_atom_type_symbol
_atom_type_description
_atom_type_scat_dispersion_real
_atom_type_scat_dispersion_imag
_atom_type_scat_source
C C 0.0030 0.0020 'International Tables Vol C Tables 4.2.6.8 and 6.1.1.4'
H H 0.0000 0.0000 'International Tables Vol C Tables 4.2.6.8 and 6.1.1.4'
O O 0.0110 0.0060 'International Tables Vol C Tables 4.2.6.8 and 6.1.1.4'
Fe Fe 0.3460 0.8440 'International Tables Vol C Tables 4.2.6.8 and 6.1.1.4'

loop_
_geom_angle_atom_site_label_1
_geom_angle_atom_site_label_2
_geom_angle_atom_site_label_3
_geom_angle
_geom_angle_site_symmetry_1
_geom_angle_site_symmetry_3
O2 Fe1 O1 94.8(4) . 21
O2 Fe1 O1 94.8(4) . 12
O1 Fe1 O1 91.3(8) 21 12
O2 Fe1 O1 94.8(4) . .
O1 Fe1 O1 87.9(8) 21 .
O1 Fe1 O1 170.4(7) 12 .
O2 Fe1 O1 94.8(4) . 16_556
O1 Fe1 O1 170.4(7) 21 16_556
O1 Fe1 O1 87.9(8) 12 16_556
O1 Fe1 O1 91.3(8) . 16_556
O2 Fe1 O3 180.0(3) . .
O1 Fe1 O3 85.2(4) 21 .
O1 Fe1 O3 85.2(4) 12 .
O1 Fe1 O3 85.2(4) . .
O1 Fe1 O3 85.2(4) 16_556 .
C1 O1 Fe1 133.0(13) . .
Fe1 O2 Fe1 120.000(1) 2_655 3_665
Fe1 O2 Fe1 120.0 2_655 .
Fe1 O2 Fe1 120.000(1) 3_665 .
O1 C1 O1 125(2) 20_655 .
O1 C1 C2 117.3(11) 20_655 .
O1 C1 C2 117.3(11) . .
C3 C2 C3 53(3) 20_655 .
C3 C2 C4 94(2) 20_655 .
C3 C2 C4 120(2) . .
C3 C2 C4 120(2) 20_655 20_655
C3 C2 C4 94(2) . 20_655
C4 C2 C4 58(3) . 20_655
C3 C2 C1 120(2) 20_655 .
C3 C2 C1 120(2) . .
C4 C2 C1 119(2) . .
C4 C2 C1 119(2) 20_655 .
C3 C3 C2 63.5(13) 20_655 .
C3 C3 C4 92.4(18) 20_655 13_655
C2 C3 C4 120(2) . 13_655
C3 C3 C5 119.6(19) 20_655 .
C2 C3 C5 120(3) . .
C4 C3 C5 120(3) 13_655 .
C3 C3 C4 47.0(10) 20_655 8
C2 C3 C4 92.8(18) . 8
C4 C3 C4 45(2) 13_655 8
C5 C3 C4 136(3) . 8
C3 C3 C4 91.7(12) 20_655 20_655
C2 C3 C4 43.1(14) . 20_655
C4 C3 C4 89(2) 13_655 20_655
C5 C3 C4 134(3) . 20_655
C4 C3 C4 90.3(16) 8 20_655
C4 C4 C3 87.6(18) 20_655 13_655
C4 C4 C2 61.1(15) 20_655 .
C3 C4 C2 119(2) 13_655 .
C4 C4 C6 115.6(19) 20_655 .
C3 C4 C6 121(3) 13_655 .
C2 C4 C6 120(3) . .
C4 C4 C3 47.0(10) 20_655 8
C3 C4 C3 40.6(19) 13_655 8
C2 C4 C3 92(2) . 8
C6 C4 C3 131(3) . 8
C4 C4 C3 88.3(12) 20_655 20_655
C3 C4 C3 91(2) 13_655 20_655
C2 C4 C3 42.5(13) . 20_655
C6 C4 C3 139(3) . 20_655
C3 C4 C3 89.7(16) 8 20_655

loop_
_geom_bond_atom_site_label_1
_geom_bond_atom_site_label_2
_geom_bond_distance
_geom_bond_site_symmetry_2
Fe1 O2 1.916(5) .
Fe1 O1 2.008(12) 21
Fe1 O1 2.008(12) 12
Fe1 O1 2.008(12) .
Fe1 O1 2.008(12) 16_556
Fe1 O3 2.11(2) .
O1 C1 1.247(15) .
O2 Fe1 1.916(5) 2_655
O2 Fe1 1.916(5) 3_665
C1 O1 1.247(15) 20_655
C1 C2 1.53(4) .
C2 C3 1.382(18) 20_655
C2 C3 1.382(18) .
C2 C4 1.40(4) .
C2 C4 1.40(4) 20_655
C5 C3 1.544(19) .
C6 C4 1.540(19) .
C3 C3 1.23(6) 20_655
C3 C4 1.385(19) 13_655
C3 C4 1.89(3) 8
C3 C4 2.04(4) 20_655
C4 C4 1.35(6) 20_655
C4 C3 1.385(19) 13_655
C4 C3 1.89(3) 8
C4 C3 2.04(4) 20_655
